data_2018885
loop_
_publ_author_name
'Quir\'os. Miguel'
'Enrique, Carmen'

_publ_section_title
;
 Structure of Dichloro(2-pyrimidinol-\kN,O)mercury(II)
;
_journal_coden_ASTM ACSCEE
_journal_issue 3
_journal_name_full
;
 Acta Crystallographica, Section C: Crystal Structure Communications
;
_journal_page_first 451
_journal_page_last 453
_journal_paper_doi 10.1107/s010827019200742x
_journal_volume 49
_journal_year 1993
_chemical_formula_sum 'C4 H4 Cl2 Hg N2 O'
_chemical_formula_weight 367.6
_space_group_IT_number 14
_symmetry_cell_setting monoclinic
_symmetry_space_group_name_Hall '-P 2ybc'
_symmetry_space_group_name_H-M 'P 1 21/c 1'
_atom_sites_solution_hydrogens geom
_atom_sites_solution_primary heavy
_atom_sites_solution_secondary difmap
_cell_angle_alpha 90
_cell_angle_beta 92.97(7)
_cell_angle_gamma 90
_cell_formula_units_Z 4
_cell_length_a 10.506(3)
_cell_length_b 4.187(1)
_cell_length_c 17.337(12)
_cell_measurement_temperature 295(2)
_cell_volume 761.6(6)
_diffrn_measurement_device_type 'Siemens R3m/V'
_diffrn_radiation_type MoK\a
_diffrn_radiation_wavelength 0.71073
_diffrn_reflns_limit_h_max 14
_diffrn_reflns_limit_h_min -14
_diffrn_reflns_limit_k_max 5
_diffrn_reflns_limit_k_min -5
_diffrn_reflns_limit_l_max 20
_diffrn_reflns_limit_l_min -20
_diffrn_reflns_number 8572
_diffrn_reflns_theta_max 30.00
_diffrn_reflns_theta_min 1.50
_exptl_absorpt_coefficient_mu 20.848
_exptl_absorpt_correction_T_max 0.1302
_exptl_absorpt_correction_T_min 0.0643
_exptl_absorpt_correction_type empirical
_exptl_crystal_colour colourless
_exptl_crystal_density_diffrn 3.206
_exptl_crystal_density_method 'not measured'
_exptl_crystal_description needle
_exptl_crystal_F_000 656
_exptl_crystal_size_max 0.24
_exptl_crystal_size_mid 0.12
_exptl_crystal_size_min 0.11
_refine_diff_density_max 2.1
_refine_diff_density_min -1.9
_refine_ls_extinction_coef 0.00030(8)
_refine_ls_extinction_method Zachariasen
_refine_ls_goodness_of_fit_ref 1.40
_refine_ls_hydrogen_treatment constr
_refine_ls_matrix_type full
_refine_ls_number_reflns 1704
_refine_ls_R_factor_all 0.0805
_refine_ls_R_factor_gt 0.059
_refine_ls_shift/su_max 0.004
_refine_ls_shift/su_mean 0.001
_refine_ls_structure_factor_coef F
_refine_ls_weighting_details 'calc w=1/[\s^2^(Fo^2^)+0.001(Fo^2^)]'
_refine_ls_weighting_scheme calc
_refine_ls_wR_factor_ref 0.068
_reflns_number_gt 1704
_reflns_number_total 2130
_reflns_threshold_expression >2sigma(I)
_cod_data_source_file hg2hp.cif
_cod_data_source_block hg2hp
_cod_database_code 2018885

loop_
_symmetry_equiv_pos_as_xyz
'x, y, z'
'-x, 1/2+y, 1/2-z'
'-x, -y, -z'
'x, 1/2-y, 1/2+z'

loop_
_atom_site_label
_atom_site_type_symbol
_atom_site_fract_x
_atom_site_fract_y
_atom_site_fract_z
_atom_site_U_iso_or_equiv
_atom_site_adp_type
Hg Hg 0.18217(5) 0.2845(1) 0.33026(3) 0.0444(2) Uani
Cl1 Cl 0.0179(3) 0.6449(9) 0.3466(2) 0.049(1) Uani
Cl2 Cl 0.3348(3) -0.0413(9) 0.2781(2) 0.053(1) Uani
N1 N 0.2191(10) 0.1091(29) 0.4733(6) 0.044(3) Uani
C2 C 0.3326(12) 0.2620(30) 0.4871(7) 0.038(4) Uani
O2 O 0.3752(8) 0.4498(24) 0.4375(5) 0.048(3) Uani
N3 N 0.4005(10) 0.2001(25) 0.5564(6) 0.040(3) Uani
H3 H 0.4830 0.2957 0.5654 0.042 Uiso
C4 C 0.3559(12) 0.0147(31) 0.6106(7) 0.040(4) Uani
H4 H 0.4045 -0.0202 0.6583 0.042 Uiso
C5 C 0.2414(12) -0.1240(33) 0.5979(7) 0.042(4) Uani
H5 H 0.2061 -0.2561 0.6367 0.042 Uiso
C6 C 0.1755(11) -0.0736(32) 0.5284(8) 0.041(4) Uani
H6 H 0.0943 -0.1756 0.5193 0.042 Uiso

loop_
_atom_site_aniso_label
_atom_site_aniso_U_11
_atom_site_aniso_U_22
_atom_site_aniso_U_33
_atom_site_aniso_U_23
_atom_site_aniso_U_13
_atom_site_aniso_U_12
Hg 0.0392(3) 0.0517(4) 0.0420(3) 0.0063(3) -0.0017(2) -0.0046(3)
Cl1 0.037(2) 0.051(2) 0.058(2) 0.002(1) 0.000(1) -0.003(2)
Cl2 0.045(2) 0.065(2) 0.047(2) 0.007(2) -0.001(1) -0.010(2)
N1 0.037(5) 0.055(7) 0.039(6) 0.002(5) 0.002(5) 0.006(5)
C2 0.034(5) 0.049(7) 0.032(6) 0.012(5) -0.004(5) -0.004(5)
O2 0.041(5) 0.062(6) 0.039(5) -0.012(5) -0.007(4) 0.011(4)
N3 0.035(5) 0.050(6) 0.036(6) -0.007(5) 0.002(4) 0.008(5)
C4 0.040(6) 0.051(7) 0.029(6) 0.003(5) -0.002(5) 0.002(5)
C5 0.042(7) 0.049(7) 0.033(6) 0.003(6) 0.000(5) 0.004(5)
C6 0.028(5) 0.046(7) 0.048(7) -0.009(5) -0.001(5) -0.001(6)

loop_
_geom_angle_atom_site_label_1
_geom_angle_atom_site_label_2
_geom_angle_atom_site_label_3
_geom_angle
Cl1 Hg Cl2 164.1(1)
Cl1 Hg N1 98.2(3)
Cl2 Hg N1 97.7(3)
Hg N1 C2 96.9(8)
Hg N1 C6 144.3(8)
C2 N1 C6 118.5(11)
N1 C2 O2 120.7(11)
N1 C2 N3 118.0(11)
O2 C2 N3 121.3(11)
C2 N3 C4 122.6(11)
N3 C4 C5 119.0(11)
C4 C5 C6 118.9(12)
N1 C6 C5 123.0(11)

loop_
_geom_bond_atom_site_label_1
_geom_bond_atom_site_label_2
_geom_bond_distance
Hg Cl1 2.321(4)
Hg Cl2 2.324(4)
Hg N1 2.597(11)
N1 C2 1.364(16)
N1 C6 1.323(17)
C2 O2 1.264(16)
C2 N3 1.390(16)
N3 C4 1.323(17)
C4 C5 1.344(18)
C5 C6 1.374(17)
